data_7245608
loop_
_publ_author_name
'Chen, Yu-Lan'
'Sun, Li-Wen'
'Chen, Jia-Wei'
'Zhu, Ming-Quan'
'Ma, Mengtao'
'Shen, Zhi-Liang'
'Chu, Xue-Qiang'

_publ_section_title
;
 Four-component defluorinative reaction of allylic fluorides, amidines,
 and Cs2CO3 under transition-metal-free conditions
;
_journal_issue 18
_journal_name_full 'Green Chemistry'
_journal_page_first 6816
_journal_page_last 6822
_journal_paper_doi 10.1039/D2GC02045A
_journal_volume 24
_journal_year 2022
_chemical_formula_moiety 'C28 H27 F7 N4 O4'
_chemical_formula_sum 'C28 H27 F7 N4 O4'
_chemical_formula_weight 616.53
_space_group_crystal_system monoclinic
_space_group_IT_number 4
_space_group_name_Hall 'P 2yb'
_space_group_name_H-M_alt 'P 1 21 1'
_atom_sites_solution_hydrogens geom
_atom_sites_solution_primary dual
_audit_creation_date 2021-12-31
_audit_creation_method
;
Olex2 1.5-beta
(compiled 2021.12.09 svn.r5202d8cf for OlexSys, GUI svn.r6439)
;
_audit_update_record
;
2021-12-31 deposited with the CCDC.	2022-08-15 downloaded from the CCDC.
;
_cell_angle_alpha 90
_cell_angle_beta 99.565(7)
_cell_angle_gamma 90
_cell_formula_units_Z 4
_cell_length_a 9.8007(8)
_cell_length_b 19.4570(18)
_cell_length_c 15.5025(12)
_cell_measurement_reflns_used 4777
_cell_measurement_temperature 150.00(10)
_cell_measurement_theta_max 26.3160
_cell_measurement_theta_min 2.4710
_cell_volume 2915.1(4)
_computing_cell_refinement 'CrysAlisPro 1.171.38.43f (Rigaku OD, 2015)'
_computing_data_collection 'CrysAlisPro 1.171.38.43f (Rigaku OD, 2015)'
_computing_data_reduction 'CrysAlisPro 1.171.38.43f (Rigaku OD, 2015)'
_computing_molecular_graphics 'Olex2 1.5-beta (Dolomanov et al., 2009)'
_computing_publication_material 'Olex2 1.5-beta (Dolomanov et al., 2009)'
_computing_structure_refinement 'SHELXL 2017/1 (Sheldrick, 2015)'
_computing_structure_solution 'SHELXT  (Sheldrick, 2015)'
_diffrn_ambient_environment N~2~
_diffrn_ambient_temperature 150.00(10)
_diffrn_detector 'CCD plate'
_diffrn_detector_area_resol_mean 5.2684
_diffrn_detector_type AtlasS2
_diffrn_measured_fraction_theta_full 1.000
_diffrn_measured_fraction_theta_max 1.000
_diffrn_measurement_details
;
List of Runs (angles in degrees, time in seconds):

  # Type    Start    End  Width  t~exp~   \w     \q     \k     \f   Frames
#--------------------------------------------------------------------------
  1  \w    -39.00  41.00   1.00    2.00    --  -11.35  77.00   0.00   80
  2  \w    -20.00  25.00   1.00    2.00    --   11.90  77.00-150.00   45
  3  \w      8.00  87.00   1.00    2.00    --   11.90  77.00-120.00   79
  4  \w     40.00  66.00   1.00    6.00    --   11.90-178.00-120.00   26
  5  \w     61.00  86.00   1.00    4.00    --   11.90  37.00  90.00   25
  6  \w     61.00  82.00   1.00    4.00    --   11.90  37.00  90.00   21
;
_diffrn_measurement_device 'four-circle diffractometer'
_diffrn_measurement_device_type 'SuperNova, Dual, Cu at zero, AtlasS2'
_diffrn_measurement_method '\w scans'
_diffrn_orient_matrix_type 'CrysAlisPro convention (1999,Acta A55,543-557)'
_diffrn_orient_matrix_UB_11 0.0315383000
_diffrn_orient_matrix_UB_12 -0.0048263000
_diffrn_orient_matrix_UB_13 -0.0376146000
_diffrn_orient_matrix_UB_21 -0.0078038000
_diffrn_orient_matrix_UB_22 -0.0360350000
_diffrn_orient_matrix_UB_23 0.0035519000
_diffrn_orient_matrix_UB_31 -0.0658861000
_diffrn_orient_matrix_UB_32 0.0021068000
_diffrn_orient_matrix_UB_33 -0.0269114000
_diffrn_radiation_monochromator mirror
_diffrn_radiation_probe x-ray
_diffrn_radiation_type 'Mo K\a'
_diffrn_radiation_wavelength 0.71073
_diffrn_reflns_av_R_equivalents 0.1115
_diffrn_reflns_av_unetI/netI 0.1485
_diffrn_reflns_Laue_measured_fraction_full 1.000
_diffrn_reflns_Laue_measured_fraction_max 1.000
_diffrn_reflns_limit_h_max 11
_diffrn_reflns_limit_h_min -11
_diffrn_reflns_limit_k_max 22
_diffrn_reflns_limit_k_min -23
_diffrn_reflns_limit_l_max 15
_diffrn_reflns_limit_l_min -18
_diffrn_reflns_number 16749
_diffrn_reflns_point_group_measured_fraction_full 0.899
_diffrn_reflns_point_group_measured_fraction_max 0.899
_diffrn_reflns_theta_full 24.994
_diffrn_reflns_theta_max 24.994
_diffrn_reflns_theta_min 2.093
_diffrn_source 'micro-focus sealed X-ray tube'
_diffrn_source_type 'SuperNova (Mo) X-ray Source'
_exptl_absorpt_coefficient_mu 0.125
_exptl_absorpt_correction_T_max 1.00000
_exptl_absorpt_correction_T_min 0.67032
_exptl_absorpt_correction_type multi-scan
_exptl_absorpt_process_details
;
CrysAlisPro 1.171.38.43f (Rigaku Oxford Diffraction, 2015)
Empirical absorption correction using spherical harmonics,
 implemented in SCALE3 ABSPACK scaling algorithm.
;
_exptl_crystal_colour colourless
_exptl_crystal_colour_primary colourless
_exptl_crystal_density_diffrn 1.405
_exptl_crystal_description block
_exptl_crystal_F_000 1272
_exptl_crystal_size_max 0.15
_exptl_crystal_size_mid 0.13
_exptl_crystal_size_min 0.12
_refine_diff_density_max 0.409
_refine_diff_density_min -0.370
_refine_diff_density_rms 0.088
_refine_ls_abs_structure_details
;
 Flack x determined using 1246 quotients [(I+)-(I-)]/[(I+)+(I-)]
 (Parsons, Flack and Wagner, Acta Cryst. B69 (2013) 249-259).
;
_refine_ls_abs_structure_Flack -1.8(10)
_refine_ls_extinction_coef 0.0058(8)
_refine_ls_extinction_expression Fc^*^=kFc[1+0.001xFc^2^\l^3^/sin(2\q)]^-1/4^
_refine_ls_extinction_method 'SHELXL-2017/1 (Sheldrick 2017)'
_refine_ls_goodness_of_fit_ref 1.005
_refine_ls_hydrogen_treatment constr
_refine_ls_matrix_type full
_refine_ls_number_parameters 812
_refine_ls_number_reflns 9243
_refine_ls_number_restraints 61
_refine_ls_restrained_S_all 1.006
_refine_ls_R_factor_all 0.1359
_refine_ls_R_factor_gt 0.0926
_refine_ls_shift/su_max 0.000
_refine_ls_shift/su_mean 0.000
_refine_ls_structure_factor_coef Fsqd
_refine_ls_weighting_details 'w=1/[\s^2^(Fo^2^)+(0.1273P)^2^] where P=(Fo^2^+2Fc^2^)/3'
_refine_ls_weighting_scheme calc
_refine_ls_wR_factor_gt 0.2199
_refine_ls_wR_factor_ref 0.2673
_reflns_Friedel_coverage 0.742
_reflns_Friedel_fraction_full 0.792
_reflns_Friedel_fraction_max 0.792
_reflns_number_gt 5283
_reflns_number_total 9243
_reflns_threshold_expression 'I > 2\s(I)'
_cod_data_source_file d2gc02045a2.cif
_cod_data_source_block 9209
_cod_database_code 7245608
_shelx_shelxl_version_number 2017/1
_shelx_space_group_comment
;
The symmetry employed for this shelxl refinement is uniquely defined
by the following loop, which should always be used as a source of
symmetry information in preference to the above space-group names.
They are only intended as comments.
;
_olex2_refinement_description
;
1. Fixed Uiso
 At 1.2 times of:
  All C(H) groups, All C(H,H) groups, All N(H,H) groups
 At 1.5 times of:
  All C(H,H,H) groups
2. Restrained distances
 F17-C43 \\sim F12-C43
 with sigma of 0.02
 F13-C43 \\sim F14-C43
 with sigma of 0.02
 F15-C43 \\sim F16-C43
 with sigma of 0.02
3. Rigid body (RIGU) restrains
 F13, F15, F17, C42, C43
 with sigma for 1-2 distances of 0.001 and sigma for 1-3 distances of 0.002
 F12, F14, F16, C42, C43
 with sigma for 1-2 distances of 0.001 and sigma for 1-3 distances of 0.002
4. Others
 Sof(F12)=Sof(F14)=Sof(F16)=1-FVAR(1)
 Sof(F13)=Sof(F15)=Sof(F17)=FVAR(1)
5.a Secondary CH2 refined with riding coordinates:
 C7(H7A,H7B), C24(H24A,H24B), C35(H35A,H35B), C55(H55A,H55B)
5.b Aromatic/amide H refined with riding coordinates:
 C3(H3), C4(H4), C5(H5), C6(H6), C15(H15), C19(H19), C20(H20), C21(H21),
 C22(H22), C30(H30), C31(H31), C32(H32), C33(H33), C39(H39), C50(H50), C51(H51),
  C52(H52), C53(H53)
5.c X=CH2 refined with riding coordinates:
 N1(H1A,H1B), N8(H8A,H8B)
5.d Idealised Me refined as rotating group:
 C8(H8C,H8D,H8E), C12(H12A,H12B,H12C), C13(H13A,H13B,H13C), C25(H25A,H25B,
 H25C), C36(H36A,H36B,H36C), C45(H45A,H45B,H45C), C46(H46A,H46B,H46C), C56(H56A,
 H56B,H56C)
;
_olex2_submission_special_instructions 'No special instructions were received'
_oxdiff_exptl_absorpt_empirical_details
;
Empirical correction (ABSPACK) includes:
- Absorption correction using spherical harmonics
- Frame scaling
;
_oxdiff_exptl_absorpt_empirical_full_max 4.917
_oxdiff_exptl_absorpt_empirical_full_min 0.381

loop_
_space_group_symop_operation_xyz
'x, y, z'
'-x, y+1/2, -z'

loop_
_atom_site_label
_atom_site_type_symbol
_atom_site_fract_x
_atom_site_fract_y
_atom_site_fract_z
_atom_site_U_iso_or_equiv
_atom_site_adp_type
_atom_site_occupancy
_atom_site_site_symmetry_order
_atom_site_calc_flag
_atom_site_refinement_flags_posn
_atom_site_refinement_flags_adp
_atom_site_refinement_flags_occupancy
_atom_site_disorder_assembly
_atom_site_disorder_group
F1 F 0.3371(3) 0.64924(17) 0.4212(2) 0.0515(9) Uani 1 1 d . . . . .
F2 F 0.4075(3) 0.65112(17) 0.56214(18) 0.0518(9) Uani 1 1 d . . . . .
F3 F 0.6643(4) 0.67524(19) 0.5427(2) 0.0663(11) Uani 1 1 d . . . . .
F4 F 0.5201(4) 0.74628(18) 0.4702(2) 0.0677(12) Uani 1 1 d . . . . .
F5 F 0.6968(4) 0.6087(2) 0.4002(3) 0.1088(15) Uani 1 1 d . . . . .
F6 F 0.5371(5) 0.6662(3) 0.3215(2) 0.118(2) Uani 1 1 d . . . . .
F7 F 0.7199(5) 0.7162(2) 0.3839(3) 0.0925(14) Uani 1 1 d . . . . .
O1 O 0.5454(4) 0.6693(2) 0.0245(2) 0.0501(12) Uani 1 1 d . . . . .
O2 O 0.3692(3) 0.43474(18) 0.25924(18) 0.0361(10) Uani 1 1 d . . . . .
O3 O 0.5837(3) 0.4789(2) 0.2689(2) 0.0423(10) Uani 1 1 d . . . . .
O4 O 0.8222(4) 0.51866(19) 0.6478(2) 0.0415(10) Uani 1 1 d . . . . .
N1 N 0.6054(4) 0.5651(2) 0.1371(3) 0.0429(13) Uani 1 1 d . . . . .
H1A H 0.651486 0.550079 0.185475 0.051 Uiso 1 1 calc R U . . .
H1B H 0.642984 0.593811 0.105895 0.051 Uiso 1 1 calc R U . . .
N2 N 0.4058(4) 0.5009(2) 0.1509(2) 0.0398(12) Uani 1 1 d . . . . .
N3 N 0.5387(4) 0.4215(2) 0.4849(2) 0.0333(11) Uani 1 1 d . . . . .
N4 N 0.5506(4) 0.5313(2) 0.5551(2) 0.0361(11) Uani 1 1 d . . . . .
C1 C 0.4310(5) 0.6351(3) -0.0112(3) 0.0414(15) Uani 1 1 d . . . . .
C2 C 0.3963(5) 0.5740(3) 0.0280(3) 0.0386(14) Uani 1 1 d . . . . .
C3 C 0.2761(5) 0.5398(3) -0.0098(3) 0.0427(16) Uani 1 1 d . . . . .
H3 H 0.250698 0.500107 0.017058 0.051 Uiso 1 1 calc R U . . .
C4 C 0.1939(5) 0.5620(4) -0.0845(3) 0.0504(18) Uani 1 1 d . . . . .
H4 H 0.117017 0.536742 -0.109689 0.061 Uiso 1 1 calc R U . . .
C5 C 0.2287(6) 0.6247(3) -0.1228(3) 0.0517(17) Uani 1 1 d . . . . .
H5 H 0.171852 0.642537 -0.171628 0.062 Uiso 1 1 calc R U . . .
C6 C 0.3451(6) 0.6577(3) -0.0872(3) 0.0511(17) Uani 1 1 d . . . . .
H6 H 0.369743 0.697317 -0.114418 0.061 Uiso 1 1 calc R U . . .
C7 C 0.5778(6) 0.7335(3) -0.0106(4) 0.0526(17) Uani 1 1 d . . . . .
H7A H 0.500365 0.764807 -0.012266 0.063 Uiso 1 1 calc R U . . .
H7B H 0.595083 0.727238 -0.069946 0.063 Uiso 1 1 calc R U . . .
C8 C 0.7035(7) 0.7630(4) 0.0452(4) 0.063(2) Uani 1 1 d . . . . .
H8C H 0.726579 0.806035 0.021022 0.095 Uiso 1 1 calc R U . . .
H8D H 0.779538 0.731630 0.046965 0.095 Uiso 1 1 calc R U . . .
H8E H 0.684961 0.770189 0.103419 0.095 Uiso 1 1 calc R U . . .
C9 C 0.4755(5) 0.5440(3) 0.1104(3) 0.0333(13) Uani 1 1 d . . . . .
C10 C 0.4677(5) 0.4732(3) 0.2279(3) 0.0347(13) Uani 1 1 d . . . . .
C11 C 0.4093(5) 0.3985(3) 0.3419(3) 0.0354(14) Uani 1 1 d . . . . .
C12 C 0.5105(6) 0.3415(3) 0.3320(3) 0.0449(16) Uani 1 1 d . . . . .
H12A H 0.474702 0.313952 0.282018 0.067 Uiso 1 1 calc R U . . .
H12B H 0.523489 0.313308 0.383581 0.067 Uiso 1 1 calc R U . . .
H12C H 0.597534 0.361088 0.324286 0.067 Uiso 1 1 calc R U . . .
C13 C 0.2690(5) 0.3692(3) 0.3595(3) 0.0424(15) Uani 1 1 d . . . . .
H13A H 0.207490 0.406494 0.366393 0.064 Uiso 1 1 calc R U . . .
H13B H 0.284119 0.342067 0.411929 0.064 Uiso 1 1 calc R U . . .
H13C H 0.228619 0.341067 0.311086 0.064 Uiso 1 1 calc R U . . .
C14 C 0.4598(5) 0.4488(3) 0.4142(3) 0.0312(12) Uani 1 1 d . . . . .
C15 C 0.4206(5) 0.5169(3) 0.4116(3) 0.0345(14) Uani 1 1 d . . . . .
H15 H 0.362049 0.535095 0.363672 0.041 Uiso 1 1 calc R U . . .
C16 C 0.4717(5) 0.5568(3) 0.4827(3) 0.0320(13) Uani 1 1 d . . . . .
C17 C 0.5775(4) 0.4644(3) 0.5534(3) 0.0308(13) Uani 1 1 d . . . . .
C18 C 0.6550(5) 0.4323(3) 0.6356(3) 0.0347(14) Uani 1 1 d . . . . .
C19 C 0.6027(6) 0.3723(3) 0.6634(3) 0.0433(15) Uani 1 1 d . . . . .
H19 H 0.524136 0.352535 0.630991 0.052 Uiso 1 1 calc R U . . .
C20 C 0.6677(6) 0.3411(3) 0.7403(3) 0.0494(17) Uani 1 1 d . . . . .
H20 H 0.633250 0.300133 0.758918 0.059 Uiso 1 1 calc R U . . .
C21 C 0.7785(6) 0.3698(3) 0.7866(3) 0.0540(18) Uani 1 1 d . . . . .
H21 H 0.819613 0.349348 0.838650 0.065 Uiso 1 1 calc R U . . .
C22 C 0.8353(5) 0.4305(3) 0.7589(3) 0.0449(16) Uani 1 1 d . . . . .
H22 H 0.913894 0.449742 0.791998 0.054 Uiso 1 1 calc R U . . .
C23 C 0.7735(5) 0.4613(3) 0.6821(3) 0.0422(15) Uani 1 1 d . . . . .
C24 C 0.9462(5) 0.5514(3) 0.6944(3) 0.0453(17) Uani 1 1 d . . . . .
H24A H 1.023089 0.519383 0.701913 0.054 Uiso 1 1 calc R U . . .
H24B H 0.931186 0.566517 0.751729 0.054 Uiso 1 1 calc R U . . .
C25 C 0.9765(6) 0.6109(3) 0.6415(4) 0.0569(19) Uani 1 1 d . . . . .
H25A H 0.978685 0.596260 0.582588 0.085 Uiso 1 1 calc R U . . .
H25B H 1.064588 0.630100 0.666140 0.085 Uiso 1 1 calc R U . . .
H25C H 0.905765 0.645118 0.641255 0.085 Uiso 1 1 calc R U . . .
C26 C 0.4437(5) 0.6332(3) 0.4849(3) 0.0382(14) Uani 1 1 d . . . . .
C27 C 0.5621(6) 0.6792(3) 0.4719(3) 0.0408(15) Uani 1 1 d . . . . .
C28 C 0.6313(7) 0.6699(4) 0.3926(4) 0.067(2) Uani 1 1 d . . . . .
F8 F 1.0360(4) 0.37614(18) -0.01559(19) 0.0607(10) Uani 1 1 d . . . . .
F9 F 1.1203(3) 0.37481(18) 0.1229(2) 0.0566(10) Uani 1 1 d . . . . .
F10 F 0.9246(5) 0.28263(19) 0.0784(3) 0.0861(14) Uani 1 1 d . . . . .
F11 F 0.7794(4) 0.3577(2) 0.0165(3) 0.0858(14) Uani 1 1 d . . . . .
F12 F 0.9478(10) 0.3280(7) 0.2273(5) 0.113(2) Uani 0.475(5) 1 d D . P A 2
F13 F 0.9178(9) 0.3735(4) 0.2309(5) 0.094(2) Uani 0.525(5) 1 d D . P A 1
F14 F 0.8207(10) 0.4151(4) 0.1962(5) 0.0979(19) Uani 0.475(5) 1 d D . P A 2
F15 F 0.7586(9) 0.4247(4) 0.1440(5) 0.0910(18) Uani 0.525(5) 1 d D . P A 1
F16 F 0.7103(9) 0.3240(5) 0.1621(5) 0.0827(19) Uani 0.475(5) 1 d D . P A 2
F17 F 0.7486(8) 0.3109(4) 0.1842(5) 0.0724(16) Uani 0.525(5) 1 d D . P A 1
O5 O 0.6348(3) 0.50941(19) -0.0980(2) 0.0392(10) Uani 1 1 d . . . . .
O6 O 1.1007(3) 0.58996(19) 0.29052(19) 0.0367(9) Uani 1 1 d . . . . .
O7 O 0.8789(3) 0.5539(2) 0.2798(2) 0.0408(10) Uani 1 1 d . . . . .
O8 O 0.8813(4) 0.3625(2) 0.5176(2) 0.0481(11) Uani 1 1 d . . . . .
N5 N 0.9051(4) 0.4972(2) -0.0039(2) 0.0342(11) Uani 1 1 d . . . . .
N6 N 0.9258(4) 0.6065(2) 0.0663(2) 0.0345(11) Uani 1 1 d . . . . .
N7 N 1.0560(4) 0.5245(2) 0.3974(2) 0.0373(12) Uani 1 1 d . . . . .
N8 N 0.8461(4) 0.4664(3) 0.4072(3) 0.0450(13) Uani 1 1 d . . . . .
H8A H 0.803616 0.485007 0.359867 0.054 Uiso 1 1 calc R U . . .
H8B H 0.803071 0.438171 0.435816 0.054 Uiso 1 1 calc R U . . .
C29 C 0.6834(5) 0.5671(3) -0.1304(3) 0.0345(13) Uani 1 1 d . . . . .
C30 C 0.6215(6) 0.5994(3) -0.2074(3) 0.0406(15) Uani 1 1 d . . . . .
H30 H 0.542972 0.580117 -0.240475 0.049 Uiso 1 1 calc R U . . .
C31 C 0.6751(6) 0.6597(3) -0.2351(3) 0.0478(17) Uani 1 1 d . . . . .
H31 H 0.633489 0.679707 -0.287387 0.057 Uiso 1 1 calc R U . . .
C32 C 0.7910(6) 0.6910(3) -0.1857(3) 0.0470(17) Uani 1 1 d . . . . .
H32 H 0.825657 0.732318 -0.202964 0.056 Uiso 1 1 calc R U . . .
C33 C 0.8528(6) 0.6573(3) -0.1088(3) 0.0409(15) Uani 1 1 d . . . . .
H33 H 0.930192 0.677163 -0.075218 0.049 Uiso 1 1 calc R U . . .
C34 C 0.8043(5) 0.5965(3) -0.0811(3) 0.0339(13) Uani 1 1 d . . . . .
C35 C 0.5138(5) 0.4798(3) -0.1459(3) 0.0431(15) Uani 1 1 d . . . . .
H35A H 0.528919 0.466847 -0.204031 0.052 Uiso 1 1 calc R U . . .
H35B H 0.437524 0.512100 -0.151510 0.052 Uiso 1 1 calc R U . . .
C36 C 0.4821(6) 0.4169(3) -0.0952(4) 0.0555(18) Uani 1 1 d . . . . .
H36A H 0.395252 0.397592 -0.122233 0.083 Uiso 1 1 calc R U . . .
H36B H 0.476769 0.429739 -0.036110 0.083 Uiso 1 1 calc R U . . .
H36C H 0.554082 0.383432 -0.095257 0.083 Uiso 1 1 calc R U . . .
C37 C 0.8813(5) 0.5641(3) -0.0008(3) 0.0312(13) Uani 1 1 d . . . . .
C38 C 1.0063(5) 0.5790(3) 0.1355(3) 0.0326(13) Uani 1 1 d . . . . .
C39 C 1.0439(5) 0.5100(3) 0.1387(3) 0.0364(14) Uani 1 1 d . . . . .
H39 H 1.103826 0.491740 0.185957 0.044 Uiso 1 1 calc R U . . .
C40 C 0.9873(5) 0.4699(3) 0.0675(3) 0.0324(13) Uani 1 1 d . . . . .
C41 C 1.0064(5) 0.3926(3) 0.0644(3) 0.0405(15) Uani 1 1 d . . . . .
C42 C 0.8871(6) 0.3501(3) 0.0813(4) 0.0433(12) Uani 1 1 d . . . . .
C43 C 0.8410(7) 0.3599(3) 0.1657(4) 0.0724(7) Uani 1 1 d D . . . .
C44 C 1.0646(5) 0.6282(3) 0.2084(3) 0.0348(14) Uani 1 1 d . . . . .
C45 C 1.2081(6) 0.6551(3) 0.1918(4) 0.0517(17) Uani 1 1 d . . . . .
H45A H 1.243992 0.687560 0.236521 0.078 Uiso 1 1 calc R U . . .
H45B H 1.197498 0.677022 0.135663 0.078 Uiso 1 1 calc R U . . .
H45C H 1.271117 0.617170 0.193163 0.078 Uiso 1 1 calc R U . . .
C46 C 0.9705(6) 0.6875(3) 0.2197(4) 0.0487(17) Uani 1 1 d . . . . .
H46A H 0.879000 0.670616 0.221351 0.073 Uiso 1 1 calc R U . . .
H46B H 0.967891 0.718797 0.171542 0.073 Uiso 1 1 calc R U . . .
H46C H 1.004738 0.711026 0.273409 0.073 Uiso 1 1 calc R U . . .
C47 C 0.9994(5) 0.5551(3) 0.3216(3) 0.0363(14) Uani 1 1 d . . . . .
C48 C 0.9771(5) 0.4813(3) 0.4357(3) 0.0351(14) Uani 1 1 d . . . . .
C49 C 1.0515(5) 0.4486(3) 0.5179(3) 0.0345(13) Uani 1 1 d . . . . .
C50 C 1.1762(5) 0.4789(3) 0.5565(3) 0.0404(15) Uani 1 1 d . . . . .
H50 H 1.207623 0.518016 0.531410 0.048 Uiso 1 1 calc R U . . .
C51 C 1.2544(6) 0.4514(4) 0.6324(3) 0.0497(17) Uani 1 1 d . . . . .
H51 H 1.335591 0.472785 0.658662 0.060 Uiso 1 1 calc R U . . .
C52 C 1.2091(6) 0.3918(4) 0.6679(3) 0.0546(19) Uani 1 1 d . . . . .
H52 H 1.262491 0.372167 0.716958 0.065 Uiso 1 1 calc R U . . .
C53 C 1.0855(6) 0.3612(3) 0.6314(3) 0.0502(17) Uani 1 1 d . . . . .
H53 H 1.055506 0.321665 0.656284 0.060 Uiso 1 1 calc R U . . .
C54 C 1.0054(5) 0.3900(3) 0.5563(3) 0.0406(15) Uani 1 1 d . . . . .
C55 C 0.8401(6) 0.2950(3) 0.5425(4) 0.0539(18) Uani 1 1 d . . . . .
H55A H 0.741437 0.289186 0.523320 0.065 Uiso 1 1 calc R U . . .
H55B H 0.858708 0.290792 0.605665 0.065 Uiso 1 1 calc R U . . .
C56 C 0.9158(7) 0.2405(4) 0.5031(6) 0.088(3) Uani 1 1 d . . . . .
H56A H 0.903632 0.246852 0.440917 0.132 Uiso 1 1 calc R U . . .
H56B H 0.880244 0.196280 0.515821 0.132 Uiso 1 1 calc R U . . .
H56C H 1.012451 0.242920 0.527180 0.132 Uiso 1 1 calc R U . . .

loop_
_atom_site_aniso_label
_atom_site_aniso_U_11
_atom_site_aniso_U_22
_atom_site_aniso_U_33
_atom_site_aniso_U_23
_atom_site_aniso_U_13
_atom_site_aniso_U_12
F1 0.0358(16) 0.0547(19) 0.0581(17) 0.0060(15) -0.0094(14) 0.0211(15)
F2 0.0577(19) 0.0555(19) 0.0432(15) -0.0025(14) 0.0111(14) 0.0154(16)
F3 0.055(2) 0.073(2) 0.0614(19) 0.0063(18) -0.0198(17) -0.0213(19)
F4 0.080(2) 0.047(2) 0.076(2) 0.0011(17) 0.010(2) 0.0087(19)
F5 0.104(2) 0.075(3) 0.173(3) -0.012(2) 0.0961(19) 0.006(2)
F6 0.099(3) 0.216(6) 0.0420(19) -0.010(3) 0.018(2) -0.036(4)
F7 0.096(3) 0.084(3) 0.107(3) 0.000(2) 0.045(2) -0.033(2)
O1 0.043(2) 0.055(2) 0.050(2) 0.0117(18) 0.0008(17) 0.003(2)
O2 0.0239(16) 0.062(2) 0.0201(14) -0.0008(15) -0.0023(12) -0.0076(16)
O3 0.0149(15) 0.080(3) 0.0312(16) -0.0001(17) 0.0010(13) 0.0017(18)
O4 0.0302(18) 0.058(2) 0.0342(17) 0.0068(17) -0.0017(14) -0.0077(18)
N1 0.026(2) 0.055(3) 0.045(2) 0.011(2) 0.0014(18) -0.001(2)
N2 0.028(2) 0.064(3) 0.0268(19) -0.0001(19) 0.0028(16) -0.003(2)
N3 0.024(2) 0.054(3) 0.0195(17) -0.0032(18) -0.0036(15) -0.005(2)
N4 0.029(2) 0.057(3) 0.0222(17) -0.0050(18) 0.0028(15) 0.006(2)
C1 0.019(2) 0.071(4) 0.034(2) -0.001(2) 0.0048(19) 0.012(3)
C2 0.026(2) 0.057(3) 0.036(2) 0.014(2) 0.0140(18) 0.013(2)
C3 0.031(3) 0.071(4) 0.027(2) 0.005(2) 0.007(2) 0.007(3)
C4 0.028(3) 0.086(4) 0.037(3) 0.009(3) 0.005(2) 0.001(3)
C5 0.030(3) 0.081(4) 0.043(3) 0.027(3) 0.002(2) 0.022(3)
C6 0.043(3) 0.065(4) 0.044(3) 0.016(3) 0.003(3) 0.006(3)
C7 0.037(3) 0.059(4) 0.064(3) 0.013(3) 0.014(3) 0.010(3)
C8 0.057(4) 0.056(4) 0.076(4) 0.002(3) 0.010(3) -0.010(3)
C9 0.030(2) 0.049(3) 0.021(2) 0.000(2) 0.0045(18) 0.012(2)
C10 0.022(2) 0.059(3) 0.024(2) -0.007(2) 0.0070(17) -0.011(2)
C11 0.031(3) 0.057(3) 0.017(2) 0.001(2) 0.0009(18) 0.002(2)
C12 0.043(3) 0.059(3) 0.032(2) 0.004(2) 0.005(2) 0.006(3)
C13 0.038(3) 0.057(3) 0.033(2) 0.001(2) 0.007(2) -0.019(3)
C14 0.019(2) 0.044(3) 0.032(2) -0.005(2) 0.0072(17) 0.000(2)
C15 0.021(2) 0.055(3) 0.026(2) -0.001(2) -0.0008(18) -0.005(2)
C16 0.025(2) 0.045(3) 0.026(2) -0.006(2) 0.0028(18) 0.004(2)
C17 0.017(2) 0.041(3) 0.035(2) -0.001(2) 0.0062(18) -0.003(2)
C18 0.023(2) 0.055(3) 0.025(2) 0.000(2) 0.0003(18) 0.005(2)
C19 0.048(3) 0.053(3) 0.028(2) -0.006(2) 0.003(2) 0.002(3)
C20 0.051(3) 0.054(4) 0.043(3) -0.002(3) 0.006(2) 0.001(3)
C21 0.060(3) 0.069(4) 0.031(3) 0.008(3) 0.003(2) 0.029(3)
C22 0.025(3) 0.068(4) 0.037(2) -0.020(2) -0.008(2) 0.000(3)
C23 0.036(3) 0.057(3) 0.032(2) -0.005(2) 0.002(2) 0.006(3)
C24 0.023(3) 0.071(4) 0.037(3) -0.011(3) -0.008(2) 0.002(3)
C25 0.037(3) 0.080(4) 0.053(3) -0.001(3) 0.005(3) -0.006(3)
C26 0.040(3) 0.049(3) 0.026(2) 0.000(2) 0.006(2) 0.004(3)
C27 0.043(3) 0.036(3) 0.041(3) -0.001(2) 0.000(2) 0.003(3)
C28 0.051(3) 0.073(4) 0.081(4) 0.003(4) 0.024(3) -0.017(3)
F8 0.075(2) 0.060(2) 0.0516(16) -0.0038(15) 0.0216(15) 0.0263(18)
F9 0.0400(17) 0.062(2) 0.0605(18) -0.0027(16) -0.0132(15) 0.0100(17)
F10 0.095(3) 0.044(2) 0.129(3) 0.001(2) 0.046(2) 0.000(2)
F11 0.063(2) 0.097(3) 0.084(2) 0.030(2) -0.027(2) -0.026(2)
F12 0.106(3) 0.182(5) 0.058(3) 0.007(3) 0.034(2) 0.012(3)
F13 0.114(3) 0.102(5) 0.0694(19) -0.032(3) 0.0260(17) -0.037(3)
F14 0.138(5) 0.0701(17) 0.110(3) -0.0266(17) 0.089(3) -0.035(2)
F15 0.117(4) 0.070(2) 0.105(4) -0.005(3) 0.075(3) -0.0044(18)
F16 0.0951(19) 0.081(4) 0.080(4) 0.001(4) 0.038(3) -0.0298(18)
F17 0.077(2) 0.062(2) 0.081(4) 0.002(2) 0.024(2) -0.0114(16)
O5 0.0310(17) 0.055(2) 0.0299(16) 0.0014(15) 0.0008(14) -0.0106(17)
O6 0.0265(17) 0.055(2) 0.0284(15) 0.0015(15) 0.0049(13) -0.0044(16)
O7 0.0218(16) 0.073(3) 0.0257(15) -0.0006(16) -0.0026(13) 0.0000(18)
O8 0.0319(18) 0.058(2) 0.0526(19) 0.0095(18) 0.0002(16) -0.0173(18)
N5 0.029(2) 0.050(2) 0.0240(18) -0.0076(17) 0.0042(15) -0.001(2)
N6 0.024(2) 0.055(3) 0.0247(17) 0.0008(18) 0.0052(15) -0.004(2)
N7 0.029(2) 0.061(3) 0.0214(18) 0.0021(18) 0.0033(16) 0.004(2)
N8 0.024(2) 0.074(3) 0.035(2) 0.014(2) 0.0000(17) -0.006(2)
C29 0.026(2) 0.057(3) 0.022(2) 0.001(2) 0.0059(18) -0.001(2)
C30 0.037(3) 0.054(3) 0.031(2) 0.004(2) 0.005(2) 0.006(3)
C31 0.046(3) 0.067(4) 0.029(2) 0.006(3) 0.002(2) 0.010(3)
C32 0.059(4) 0.050(3) 0.030(3) 0.004(2) 0.000(2) -0.007(3)
C33 0.040(3) 0.047(3) 0.033(2) -0.005(2) -0.001(2) 0.003(3)
C34 0.033(3) 0.046(3) 0.024(2) 0.006(2) 0.0081(18) -0.001(2)
C35 0.028(3) 0.055(3) 0.044(3) -0.005(3) 0.000(2) -0.004(3)
C36 0.043(3) 0.069(4) 0.053(3) -0.005(3) 0.005(3) -0.015(3)
C37 0.022(2) 0.042(3) 0.031(2) 0.003(2) 0.0075(18) 0.010(2)
C38 0.027(2) 0.042(3) 0.030(2) -0.005(2) 0.0118(18) -0.002(2)
C39 0.027(2) 0.054(3) 0.027(2) -0.003(2) 0.0016(19) 0.002(2)
C40 0.023(2) 0.048(3) 0.028(2) -0.003(2) 0.0059(18) -0.005(2)
C41 0.036(3) 0.046(3) 0.037(3) -0.002(2) 0.000(2) 0.017(2)
C42 0.041(2) 0.034(3) 0.0515(14) -0.0075(18) -0.0014(13) -0.002(2)
C43 0.0900(14) 0.0657(13) 0.0670(12) -0.0174(12) 0.0293(10) -0.0232(10)
C44 0.030(3) 0.052(3) 0.019(2) 0.004(2) -0.0050(19) -0.004(2)
C45 0.046(3) 0.067(4) 0.043(3) 0.002(3) 0.008(2) -0.017(3)
C46 0.044(3) 0.059(4) 0.040(3) -0.013(3) -0.003(2) 0.003(3)
C47 0.025(2) 0.059(3) 0.024(2) -0.014(2) 0.0010(18) -0.003(2)
C48 0.025(2) 0.055(3) 0.025(2) 0.001(2) 0.0048(18) 0.002(2)
C49 0.023(2) 0.056(3) 0.027(2) -0.008(2) 0.0109(17) -0.001(2)
C50 0.026(2) 0.066(4) 0.030(2) -0.005(2) 0.0050(19) 0.001(3)
C51 0.028(3) 0.084(4) 0.036(3) -0.004(3) 0.001(2) -0.002(3)
C52 0.037(3) 0.087(5) 0.037(3) 0.019(3) -0.004(2) 0.011(3)
C53 0.047(3) 0.054(4) 0.052(3) 0.011(3) 0.015(2) 0.016(3)
C54 0.035(3) 0.053(3) 0.034(2) -0.001(2) 0.006(2) 0.008(3)
C55 0.039(3) 0.064(4) 0.059(3) 0.007(3) 0.010(3) -0.005(3)
C56 0.054(4) 0.080(5) 0.139(6) -0.007(5) 0.040(4) -0.002(4)

loop_
_atom_type_symbol
_atom_type_description
_atom_type_scat_dispersion_real
_atom_type_scat_dispersion_imag
_atom_type_scat_source
C C 0.0033 0.0016 'International Tables Vol C Tables 4.2.6.8 and 6.1.1.4'
H H 0.0000 0.0000 'International Tables Vol C Tables 4.2.6.8 and 6.1.1.4'
F F 0.0171 0.0103 'International Tables Vol C Tables 4.2.6.8 and 6.1.1.4'
N N 0.0061 0.0033 'International Tables Vol C Tables 4.2.6.8 and 6.1.1.4'
O O 0.0106 0.0060 'International Tables Vol C Tables 4.2.6.8 and 6.1.1.4'

loop_
_geom_angle_atom_site_label_1
_geom_angle_atom_site_label_2
_geom_angle_atom_site_label_3
_geom_angle
_geom_angle_site_symmetry_1
_geom_angle_site_symmetry_3
_geom_angle_publ_flag
C1 O1 C7 120.1(4) . . ?
C10 O2 C11 118.2(3) . . ?
C23 O4 C24 119.1(4) . . ?
H1A N1 H1B 120.0 . . ?
C9 N1 H1A 120.0 . . ?
C9 N1 H1B 120.0 . . ?
C9 N2 C10 119.0(4) . . ?
C14 N3 C17 116.4(4) . . ?
C17 N4 C16 115.6(4) . . ?
O1 C1 C2 119.1(4) . . ?
O1 C1 C6 122.5(5) . . ?
C6 C1 C2 118.4(5) . . ?
C1 C2 C9 124.8(4) . . ?
C3 C2 C1 118.1(4) . . ?
C3 C2 C9 117.0(5) . . ?
C2 C3 H3 118.6 . . ?
C4 C3 C2 122.9(6) . . ?
C4 C3 H3 118.6 . . ?
C3 C4 H4 120.8 . . ?
C3 C4 C5 118.5(5) . . ?
C5 C4 H4 120.8 . . ?
C4 C5 H5 120.5 . . ?
C6 C5 C4 119.0(5) . . ?
C6 C5 H5 120.5 . . ?
C1 C6 H6 118.5 . . ?
C5 C6 C1 123.1(6) . . ?
C5 C6 H6 118.5 . . ?
O1 C7 H7A 109.8 . . ?
O1 C7 H7B 109.8 . . ?
O1 C7 C8 109.3(5) . . ?
H7A C7 H7B 108.3 . . ?
C8 C7 H7A 109.8 . . ?
C8 C7 H7B 109.8 . . ?
C7 C8 H8C 109.5 . . ?
C7 C8 H8D 109.5 . . ?
C7 C8 H8E 109.5 . . ?
H8C C8 H8D 109.5 . . ?
H8C C8 H8E 109.5 . . ?
H8D C8 H8E 109.5 . . ?
N1 C9 C2 118.4(5) . . ?
N2 C9 N1 126.6(4) . . ?
N2 C9 C2 114.9(4) . . ?
O3 C10 O2 121.2(4) . . ?
O3 C10 N2 131.9(5) . . ?
N2 C10 O2 106.9(4) . . ?
O2 C11 C12 110.6(4) . . ?
O2 C11 C13 102.4(4) . . ?
O2 C11 C14 110.2(4) . . ?
C12 C11 C13 111.4(5) . . ?
C14 C11 C12 114.3(4) . . ?
C14 C11 C13 107.4(4) . . ?
C11 C12 H12A 109.5 . . ?
C11 C12 H12B 109.5 . . ?
C11 C12 H12C 109.5 . . ?
H12A C12 H12B 109.5 . . ?
H12A C12 H12C 109.5 . . ?
H12B C12 H12C 109.5 . . ?
C11 C13 H13A 109.5 . . ?
C11 C13 H13B 109.5 . . ?
C11 C13 H13C 109.5 . . ?
H13A C13 H13B 109.5 . . ?
H13A C13 H13C 109.5 . . ?
H13B C13 H13C 109.5 . . ?
N3 C14 C11 115.0(4) . . ?
N3 C14 C15 121.6(4) . . ?
C15 C14 C11 123.2(4) . . ?
C14 C15 H15 121.4 . . ?
C16 C15 C14 117.2(4) . . ?
C16 C15 H15 121.4 . . ?
N4 C16 C15 122.8(5) . . ?
N4 C16 C26 115.2(4) . . ?
C15 C16 C26 122.0(4) . . ?
N3 C17 C18 116.3(4) . . ?
N4 C17 N3 126.0(4) . . ?
N4 C17 C18 117.6(4) . . ?
C19 C18 C17 117.2(4) . . ?
C19 C18 C23 120.7(4) . . ?
C23 C18 C17 122.2(5) . . ?
C18 C19 H19 120.1 . . ?
C18 C19 C20 119.8(5) . . ?
C20 C19 H19 120.1 . . ?
C19 C20 H20 120.1 . . ?
C21 C20 C19 119.8(6) . . ?
C21 C20 H20 120.1 . . ?
C20 C21 H21 119.3 . . ?
C20 C21 C22 121.5(5) . . ?
C22 C21 H21 119.3 . . ?
C21 C22 H22 120.3 . . ?
C23 C22 C21 119.3(5) . . ?
C23 C22 H22 120.3 . . ?
O4 C23 C18 117.0(4) . . ?
O4 C23 C22 124.2(5) . . ?
C22 C23 C18 118.8(5) . . ?
O4 C24 H24A 110.3 . . ?
O4 C24 H24B 110.3 . . ?
O4 C24 C25 107.2(4) . . ?
H24A C24 H24B 108.5 . . ?
C25 C24 H24A 110.3 . . ?
C25 C24 H24B 110.3 . . ?
C24 C25 H25A 109.5 . . ?
C24 C25 H25B 109.5 . . ?
C24 C25 H25C 109.5 . . ?
H25A C25 H25B 109.5 . . ?
H25A C25 H25C 109.5 . . ?
H25B C25 H25C 109.5 . . ?
F1 C26 F2 107.7(4) . . ?
F1 C26 C16 109.4(4) . . ?
F1 C26 C27 106.6(4) . . ?
F2 C26 C16 110.4(4) . . ?
F2 C26 C27 106.7(4) . . ?
C27 C26 C16 115.8(4) . . ?
F3 C27 F4 104.4(4) . . ?
F3 C27 C26 109.9(4) . . ?
F3 C27 C28 106.2(5) . . ?
F4 C27 C26 109.5(5) . . ?
F4 C27 C28 105.8(5) . . ?
C26 C27 C28 119.9(5) . . ?
F5 C28 C27 107.9(5) . . ?
F6 C28 F5 106.3(6) . . ?
F6 C28 C27 109.9(5) . . ?
F7 C28 F5 108.1(6) . . ?
F7 C28 F6 110.2(6) . . ?
F7 C28 C27 114.1(6) . . ?
C29 O5 C35 117.5(4) . . ?
C47 O6 C44 118.5(3) . . ?
C54 O8 C55 120.2(4) . . ?
C37 N5 C40 115.9(4) . . ?
C38 N6 C37 116.6(4) . . ?
C48 N7 C47 118.4(4) . . ?
H8A N8 H8B 120.0 . . ?
C48 N8 H8A 120.0 . . ?
C48 N8 H8B 120.0 . . ?
O5 C29 C30 124.2(4) . . ?
O5 C29 C34 116.7(4) . . ?
C30 C29 C34 119.0(5) . . ?
C29 C30 H30 119.5 . . ?
C31 C30 C29 120.9(5) . . ?
C31 C30 H30 119.5 . . ?
C30 C31 H31 119.5 . . ?
C30 C31 C32 121.0(5) . . ?
C32 C31 H31 119.5 . . ?
C31 C32 H32 121.4 . . ?
C31 C32 C33 117.2(5) . . ?
C33 C32 H32 121.4 . . ?
C32 C33 H33 118.5 . . ?
C34 C33 C32 123.0(5) . . ?
C34 C33 H33 118.5 . . ?
C29 C34 C37 123.0(5) . . ?
C33 C34 C29 118.7(4) . . ?
C33 C34 C37 118.3(4) . . ?
O5 C35 H35A 110.4 . . ?
O5 C35 H35B 110.4 . . ?
O5 C35 C36 106.5(4) . . ?
H35A C35 H35B 108.6 . . ?
C36 C35 H35A 110.4 . . ?
C36 C35 H35B 110.4 . . ?
C35 C36 H36A 109.5 . . ?
C35 C36 H36B 109.5 . . ?
C35 C36 H36C 109.5 . . ?
H36A C36 H36B 109.5 . . ?
H36A C36 H36C 109.5 . . ?
H36B C36 H36C 109.5 . . ?
N5 C37 N6 126.5(4) . . ?
N5 C37 C34 117.0(4) . . ?
N6 C37 C34 116.3(4) . . ?
N6 C38 C39 122.4(4) . . ?
N6 C38 C44 116.3(4) . . ?
C39 C38 C44 121.1(4) . . ?
C38 C39 H39 121.8 . . ?
C38 C39 C40 116.4(4) . . ?
C40 C39 H39 121.8 . . ?
N5 C40 C39 122.1(5) . . ?
N5 C40 C41 114.8(4) . . ?
C39 C40 C41 123.1(4) . . ?
F8 C41 F9 105.8(4) . . ?
F8 C41 C40 107.9(4) . . ?
F8 C41 C42 108.8(4) . . ?
F9 C41 C40 108.8(4) . . ?
F9 C41 C42 108.9(4) . . ?
C42 C41 C40 116.1(4) . . ?
F10 C42 C41 107.7(5) . . ?
F10 C42 C43 106.2(5) . . ?
F11 C42 F10 105.3(4) . . ?
F11 C42 C41 110.6(5) . . ?
F11 C42 C43 109.5(5) . . ?
C43 C42 C41 116.8(5) . . ?
F12 C43 F16 111.0(7) . . ?
F12 C43 C42 103.8(6) . . ?
F13 C43 F15 104.2(7) . . ?
F13 C43 F17 108.8(7) . . ?
F13 C43 C42 122.9(7) . . ?
F14 C43 F12 106.0(8) . . ?
F14 C43 F16 104.1(7) . . ?
F14 C43 C42 124.2(7) . . ?
F16 C43 C42 107.6(6) . . ?
F17 C43 F15 106.3(6) . . ?
F17 C43 C42 114.0(6) . . ?
C42 C43 F15 98.2(5) . . ?
O6 C44 C38 109.4(4) . . ?
O6 C44 C45 102.6(4) . . ?
O6 C44 C46 110.7(4) . . ?
C38 C44 C45 109.0(4) . . ?
C46 C44 C38 114.1(4) . . ?
C46 C44 C45 110.4(5) . . ?
C44 C45 H45A 109.5 . . ?
C44 C45 H45B 109.5 . . ?
C44 C45 H45C 109.5 . . ?
H45A C45 H45B 109.5 . . ?
H45A C45 H45C 109.5 . . ?
H45B C45 H45C 109.5 . . ?
C44 C46 H46A 109.5 . . ?
C44 C46 H46B 109.5 . . ?
C44 C46 H46C 109.5 . . ?
H46A C46 H46B 109.5 . . ?
H46A C46 H46C 109.5 . . ?
H46B C46 H46C 109.5 . . ?
O7 C47 O6 120.7(4) . . ?
O7 C47 N7 131.3(5) . . ?
N7 C47 O6 108.1(4) . . ?
N7 C48 C49 114.0(4) . . ?
N8 C48 N7 126.0(4) . . ?
N8 C48 C49 120.1(5) . . ?
C50 C49 C48 116.9(5) . . ?
C54 C49 C48 124.2(4) . . ?
C54 C49 C50 118.9(4) . . ?
C49 C50 H50 119.5 . . ?
C49 C50 C51 121.1(5) . . ?
C51 C50 H50 119.5 . . ?
C50 C51 H51 120.4 . . ?
C52 C51 C50 119.1(5) . . ?
C52 C51 H51 120.4 . . ?
C51 C52 H52 119.6 . . ?
C53 C52 C51 120.8(5) . . ?
C53 C52 H52 119.6 . . ?
C52 C53 H53 120.1 . . ?
C52 C53 C54 119.8(6) . . ?
C54 C53 H53 120.1 . . ?
O8 C54 C49 117.2(4) . . ?
O8 C54 C53 122.6(5) . . ?
C49 C54 C53 120.2(5) . . ?
O8 C55 H55A 109.4 . . ?
O8 C55 H55B 109.4 . . ?
O8 C55 C56 111.1(6) . . ?
H55A C55 H55B 108.0 . . ?
C56 C55 H55A 109.4 . . ?
C56 C55 H55B 109.4 . . ?
C55 C56 H56A 109.5 . . ?
C55 C56 H56B 109.5 . . ?
C55 C56 H56C 109.5 . . ?
H56A C56 H56B 109.5 . . ?
H56A C56 H56C 109.5 . . ?
H56B C56 H56C 109.5 . . ?

loop_
_geom_bond_atom_site_label_1
_geom_bond_atom_site_label_2
_geom_bond_distance
_geom_bond_site_symmetry_2
_geom_bond_publ_flag
F1 C26 1.350(5) . ?
F2 C26 1.350(6) . ?
F3 C27 1.359(6) . ?
F4 C27 1.368(6) . ?
F5 C28 1.349(9) . ?
F6 C28 1.316(7) . ?
F7 C28 1.275(8) . ?
O1 C1 1.341(6) . ?
O1 C7 1.420(8) . ?
O2 C10 1.373(6) . ?
O2 C11 1.459(5) . ?
O3 C10 1.212(5) . ?
O4 C23 1.356(7) . ?
O4 C24 1.453(6) . ?
N1 H1A 0.8600 . ?
N1 H1B 0.8600 . ?
N1 C9 1.337(6) . ?
N2 C9 1.306(7) . ?
N2 C10 1.357(6) . ?
N3 C14 1.342(6) . ?
N3 C17 1.354(6) . ?
N4 C16 1.348(6) . ?
N4 C17 1.328(7) . ?
C1 C2 1.404(8) . ?
C1 C6 1.400(7) . ?
C2 C3 1.395(7) . ?
C2 C9 1.498(6) . ?
C3 H3 0.9300 . ?
C3 C4 1.366(7) . ?
C4 H4 0.9300 . ?
C4 C5 1.422(9) . ?
C5 H5 0.9300 . ?
C5 C6 1.345(8) . ?
C6 H6 0.9300 . ?
C7 H7A 0.9700 . ?
C7 H7B 0.9700 . ?
C7 C8 1.498(8) . ?
C8 H8C 0.9600 . ?
C8 H8D 0.9600 . ?
C8 H8E 0.9600 . ?
C11 C12 1.512(8) . ?
C11 C13 1.554(7) . ?
C11 C14 1.509(7) . ?
C12 H12A 0.9600 . ?
C12 H12B 0.9600 . ?
C12 H12C 0.9600 . ?
C13 H13A 0.9600 . ?
C13 H13B 0.9600 . ?
C13 H13C 0.9600 . ?
C14 C15 1.378(7) . ?
C15 H15 0.9300 . ?
C15 C16 1.373(7) . ?
C16 C26 1.513(8) . ?
C17 C18 1.507(6) . ?
C18 C19 1.372(8) . ?
C18 C23 1.382(7) . ?
C19 H19 0.9300 . ?
C19 C20 1.394(7) . ?
C20 H20 0.9300 . ?
C20 C21 1.322(8) . ?
C21 H21 0.9300 . ?
C21 C22 1.403(9) . ?
C22 H22 0.9300 . ?
C22 C23 1.381(7) . ?
C24 H24A 0.9700 . ?
C24 H24B 0.9700 . ?
C24 C25 1.478(9) . ?
C25 H25A 0.9600 . ?
C25 H25B 0.9600 . ?
C25 H25C 0.9600 . ?
C26 C27 1.504(8) . ?
C27 C28 1.510(9) . ?
F8 C41 1.359(6) . ?
F9 C41 1.361(6) . ?
F10 C42 1.366(7) . ?
F11 C42 1.338(6) . ?
F12 C43 1.436(11) . ?
F13 C43 1.185(9) . ?
F14 C43 1.203(10) . ?
F15 C43 1.505(10) . ?
F16 C43 1.452(10) . ?
F17 C43 1.377(10) . ?
O5 C29 1.349(6) . ?
O5 C35 1.414(6) . ?
O6 C44 1.466(6) . ?
O6 C47 1.356(6) . ?
O7 C47 1.250(5) . ?
O8 C54 1.373(6) . ?
O8 C55 1.446(7) . ?
N5 C37 1.326(7) . ?
N5 C40 1.363(6) . ?
N6 C37 1.343(6) . ?
N6 C38 1.334(6) . ?
N7 C47 1.351(6) . ?
N7 C48 1.346(7) . ?
N8 H8A 0.8600 . ?
N8 H8B 0.8600 . ?
N8 C48 1.319(6) . ?
C29 C30 1.395(7) . ?
C29 C34 1.419(7) . ?
C30 H30 0.9300 . ?
C30 C31 1.382(8) . ?
C31 H31 0.9300 . ?
C31 C32 1.400(8) . ?
C32 H32 0.9300 . ?
C32 C33 1.406(7) . ?
C33 H33 0.9300 . ?
C33 C34 1.371(8) . ?
C34 C37 1.484(6) . ?
C35 H35A 0.9700 . ?
C35 H35B 0.9700 . ?
C35 C36 1.514(9) . ?
C36 H36A 0.9600 . ?
C36 H36B 0.9600 . ?
C36 H36C 0.9600 . ?
C38 C39 1.389(7) . ?
C38 C44 1.520(7) . ?
C39 H39 0.9300 . ?
C39 C40 1.390(7) . ?
C40 C41 1.518(8) . ?
C41 C42 1.490(8) . ?
C42 C43 1.467(9) . ?
C44 C45 1.561(8) . ?
C44 C46 1.505(8) . ?
C45 H45A 0.9600 . ?
C45 H45B 0.9600 . ?
C45 H45C 0.9600 . ?
C46 H46A 0.9600 . ?
C46 H46B 0.9600 . ?
C46 H46C 0.9600 . ?
C48 C49 1.500(6) . ?
C49 C50 1.399(7) . ?
C49 C54 1.396(8) . ?
C50 H50 0.9300 . ?
C50 C51 1.399(7) . ?
C51 H51 0.9300 . ?
C51 C52 1.389(9) . ?
C52 H52 0.9300 . ?
C52 C53 1.383(8) . ?
C53 H53 0.9300 . ?
C53 C54 1.408(7) . ?
C55 H55A 0.9700 . ?
C55 H55B 0.9700 . ?
C55 C56 1.482(10) . ?
C56 H56A 0.9600 . ?
C56 H56B 0.9600 . ?
C56 H56C 0.9600 . ?

loop_
_geom_torsion_atom_site_label_1
_geom_torsion_atom_site_label_2
_geom_torsion_atom_site_label_3
_geom_torsion_atom_site_label_4
_geom_torsion
_geom_torsion_site_symmetry_1
_geom_torsion_site_symmetry_2
_geom_torsion_site_symmetry_3
_geom_torsion_site_symmetry_4
_geom_torsion_publ_flag
F1 C26 C27 F3 168.6(4) . . . . ?
F1 C26 C27 F4 54.6(5) . . . . ?
F1 C26 C27 C28 -67.9(6) . . . . ?
F2 C26 C27 F3 53.8(6) . . . . ?
F2 C26 C27 F4 -60.3(5) . . . . ?
F2 C26 C27 C28 177.3(5) . . . . ?
F3 C27 C28 F5 58.2(6) . . . . ?
F3 C27 C28 F6 173.7(6) . . . . ?
F3 C27 C28 F7 -61.9(7) . . . . ?
F4 C27 C28 F5 168.7(5) . . . . ?
F4 C27 C28 F6 -75.7(7) . . . . ?
F4 C27 C28 F7 48.6(7) . . . . ?
O1 C1 C2 C3 179.3(5) . . . . ?
O1 C1 C2 C9 2.3(8) . . . . ?
O1 C1 C6 C5 -178.6(6) . . . . ?
O2 C11 C14 N3 -159.8(4) . . . . ?
O2 C11 C14 C15 24.8(6) . . . . ?
N3 C14 C15 C16 3.4(7) . . . . ?
N3 C17 C18 C19 -46.2(6) . . . . ?
N3 C17 C18 C23 134.0(5) . . . . ?
N4 C16 C26 F1 -164.0(4) . . . . ?
N4 C16 C26 F2 -45.7(6) . . . . ?
N4 C16 C26 C27 75.6(5) . . . . ?
N4 C17 C18 C19 132.1(5) . . . . ?
N4 C17 C18 C23 -47.6(7) . . . . ?
C1 O1 C7 C8 175.6(5) . . . . ?
C1 C2 C3 C4 2.3(8) . . . . ?
C1 C2 C9 N1 -18.4(8) . . . . ?
C1 C2 C9 N2 159.1(5) . . . . ?
C2 C1 C6 C5 2.2(9) . . . . ?
C2 C3 C4 C5 -3.4(9) . . . . ?
C3 C2 C9 N1 164.7(5) . . . . ?
C3 C2 C9 N2 -17.9(7) . . . . ?
C3 C4 C5 C6 3.8(9) . . . . ?
C4 C5 C6 C1 -3.3(9) . . . . ?
C6 C1 C2 C3 -1.5(8) . . . . ?
C6 C1 C2 C9 -178.5(5) . . . . ?
C7 O1 C1 C2 -175.9(5) . . . . ?
C7 O1 C1 C6 4.9(8) . . . . ?
C9 N2 C10 O2 175.3(4) . . . . ?
C9 N2 C10 O3 -2.5(9) . . . . ?
C9 C2 C3 C4 179.5(5) . . . . ?
C10 O2 C11 C12 -67.6(6) . . . . ?
C10 O2 C11 C13 173.6(4) . . . . ?
C10 O2 C11 C14 59.7(5) . . . . ?
C10 N2 C9 N1 -0.4(8) . . . . ?
C10 N2 C9 C2 -177.6(5) . . . . ?
C11 O2 C10 O3 -2.5(7) . . . . ?
C11 O2 C10 N2 179.5(4) . . . . ?
C11 C14 C15 C16 178.5(5) . . . . ?
C12 C11 C14 N3 -34.6(6) . . . . ?
C12 C11 C14 C15 150.0(5) . . . . ?
C13 C11 C14 N3 89.5(5) . . . . ?
C13 C11 C14 C15 -85.9(6) . . . . ?
C14 N3 C17 N4 -3.6(7) . . . . ?
C14 N3 C17 C18 174.6(4) . . . . ?
C14 C15 C16 N4 -3.7(7) . . . . ?
C14 C15 C16 C26 175.8(5) . . . . ?
C15 C16 C26 F1 16.4(7) . . . . ?
C15 C16 C26 F2 134.7(5) . . . . ?
C15 C16 C26 C27 -104.0(5) . . . . ?
C16 N4 C17 N3 3.3(7) . . . . ?
C16 N4 C17 C18 -174.9(4) . . . . ?
C16 C26 C27 F3 -69.5(5) . . . . ?
C16 C26 C27 F4 176.5(4) . . . . ?
C16 C26 C27 C28 54.0(6) . . . . ?
C17 N3 C14 C11 -175.5(4) . . . . ?
C17 N3 C14 C15 0.0(7) . . . . ?
C17 N4 C16 C15 0.6(7) . . . . ?
C17 N4 C16 C26 -179.0(4) . . . . ?
C17 C18 C19 C20 -178.3(5) . . . . ?
C17 C18 C23 O4 -3.6(7) . . . . ?
C17 C18 C23 C22 177.1(5) . . . . ?
C18 C19 C20 C21 0.8(9) . . . . ?
C19 C18 C23 O4 176.7(5) . . . . ?
C19 C18 C23 C22 -2.6(8) . . . . ?
C19 C20 C21 C22 -1.8(9) . . . . ?
C20 C21 C22 C23 0.7(9) . . . . ?
C21 C22 C23 O4 -177.7(5) . . . . ?
C21 C22 C23 C18 1.5(8) . . . . ?
C23 O4 C24 C25 178.7(5) . . . . ?
C23 C18 C19 C20 1.4(8) . . . . ?
C24 O4 C23 C18 179.7(5) . . . . ?
C24 O4 C23 C22 -1.0(8) . . . . ?
C26 C27 C28 F5 -67.0(6) . . . . ?
C26 C27 C28 F6 48.5(8) . . . . ?
C26 C27 C28 F7 172.9(5) . . . . ?
F8 C41 C42 F10 59.8(5) . . . . ?
F8 C41 C42 F11 -54.8(6) . . . . ?
F8 C41 C42 C43 179.1(5) . . . . ?
F9 C41 C42 F10 -55.1(5) . . . . ?
F9 C41 C42 F11 -169.7(4) . . . . ?
F9 C41 C42 C43 64.2(6) . . . . ?
F10 C42 C43 F12 47.4(7) . . . . ?
F10 C42 C43 F13 86.7(8) . . . . ?
F10 C42 C43 F14 168.1(7) . . . . ?
F10 C42 C43 F15 -160.4(5) . . . . ?
F10 C42 C43 F16 -70.3(6) . . . . ?
F10 C42 C43 F17 -48.4(7) . . . . ?
F11 C42 C43 F12 160.7(7) . . . . ?
F11 C42 C43 F13 -160.0(7) . . . . ?
F11 C42 C43 F14 -78.7(9) . . . . ?
F11 C42 C43 F15 -47.1(6) . . . . ?
F11 C42 C43 F16 43.0(7) . . . . ?
F11 C42 C43 F17 64.8(7) . . . . ?
O5 C29 C30 C31 178.1(5) . . . . ?
O5 C29 C34 C33 -176.3(5) . . . . ?
O5 C29 C34 C37 4.0(7) . . . . ?
N5 C40 C41 F8 46.8(6) . . . . ?
N5 C40 C41 F9 161.2(4) . . . . ?
N5 C40 C41 C42 -75.7(6) . . . . ?
N6 C38 C39 C40 -3.3(7) . . . . ?
N6 C38 C44 O6 157.4(4) . . . . ?
N6 C38 C44 C45 -91.1(5) . . . . ?
N6 C38 C44 C46 32.8(6) . . . . ?
N7 C48 C49 C50 16.3(7) . . . . ?
N7 C48 C49 C54 -162.6(5) . . . . ?
N8 C48 C49 C50 -164.1(5) . . . . ?
N8 C48 C49 C54 17.0(8) . . . . ?
C29 O5 C35 C36 -179.5(4) . . . . ?
C29 C30 C31 C32 -1.6(9) . . . . ?
C29 C34 C37 N5 45.3(7) . . . . ?
C29 C34 C37 N6 -137.9(5) . . . . ?
C30 C29 C34 C33 2.8(7) . . . . ?
C30 C29 C34 C37 -176.9(5) . . . . ?
C30 C31 C32 C33 2.2(9) . . . . ?
C31 C32 C33 C34 -0.3(9) . . . . ?
C32 C33 C34 C29 -2.2(8) . . . . ?
C32 C33 C34 C37 177.5(5) . . . . ?
C33 C34 C37 N5 -134.5(5) . . . . ?
C33 C34 C37 N6 42.3(7) . . . . ?
C34 C29 C30 C31 -0.9(8) . . . . ?
C35 O5 C29 C30 0.5(7) . . . . ?
C35 O5 C29 C34 179.5(4) . . . . ?
C37 N5 C40 C39 -0.7(7) . . . . ?
C37 N5 C40 C41 176.8(4) . . . . ?
C37 N6 C38 C39 0.5(7) . . . . ?
C37 N6 C38 C44 175.8(4) . . . . ?
C38 N6 C37 N5 2.7(7) . . . . ?
C38 N6 C37 C34 -173.8(4) . . . . ?
C38 C39 C40 N5 3.4(7) . . . . ?
C38 C39 C40 C41 -173.9(5) . . . . ?
C39 C38 C44 O6 -27.3(6) . . . . ?
C39 C38 C44 C45 84.2(6) . . . . ?
C39 C38 C44 C46 -151.8(5) . . . . ?
C39 C40 C41 F8 -135.8(5) . . . . ?
C39 C40 C41 F9 -21.4(7) . . . . ?
C39 C40 C41 C42 101.8(6) . . . . ?
C40 N5 C37 N6 -2.5(7) . . . . ?
C40 N5 C37 C34 173.9(4) . . . . ?
C40 C41 C42 F10 -178.3(4) . . . . ?
C40 C41 C42 F11 67.1(6) . . . . ?
C40 C41 C42 C43 -58.9(6) . . . . ?
C41 C42 C43 F12 -72.7(8) . . . . ?
C41 C42 C43 F13 -33.4(10) . . . . ?
C41 C42 C43 F14 47.9(10) . . . . ?
C41 C42 C43 F15 79.5(6) . . . . ?
C41 C42 C43 F16 169.6(6) . . . . ?
C41 C42 C43 F17 -168.5(5) . . . . ?
C44 O6 C47 O7 2.2(7) . . . . ?
C44 O6 C47 N7 -179.6(4) . . . . ?
C44 C38 C39 C40 -178.4(4) . . . . ?
C47 O6 C44 C38 -59.8(5) . . . . ?
C47 O6 C44 C45 -175.5(4) . . . . ?
C47 O6 C44 C46 66.7(6) . . . . ?
C47 N7 C48 N8 -1.4(8) . . . . ?
C47 N7 C48 C49 178.2(4) . . . . ?
C48 N7 C47 O6 -173.6(4) . . . . ?
C48 N7 C47 O7 4.4(9) . . . . ?
C48 C49 C50 C51 -178.9(5) . . . . ?
C48 C49 C54 O8 -2.4(8) . . . . ?
C48 C49 C54 C53 177.1(5) . . . . ?
C49 C50 C51 C52 2.1(9) . . . . ?
C50 C49 C54 O8 178.7(5) . . . . ?
C50 C49 C54 C53 -1.8(8) . . . . ?
C50 C51 C52 C53 -2.6(9) . . . . ?
C51 C52 C53 C54 1.0(9) . . . . ?
C52 C53 C54 O8 -179.3(5) . . . . ?
C52 C53 C54 C49 1.2(8) . . . . ?
C54 O8 C55 C56 -76.4(6) . . . . ?
C54 C49 C50 C51 0.1(8) . . . . ?
C55 O8 C54 C49 167.6(5) . . . . ?
C55 O8 C54 C53 -11.9(8) . . . . ?
